data_7241854
loop_
_publ_author_name
'Gu\'nka, Piotr A.'
'Hanfland, Michael'
'Chen, Yu-Sheng'
'Zachara, Janusz'

_publ_section_title
;
 High-pressure and low-temperature structural study of claudetite I, a
 monoclinic layered As2O3 polymorph
;
_journal_issue 3
_journal_name_full CrystEngComm
_journal_page_first 638
_journal_page_last 644
_journal_paper_doi 10.1039/D0CE01401J
_journal_volume 23
_journal_year 2021
_chemical_formula_moiety 'As2 O3'
_chemical_formula_sum 'As2 O3'
_chemical_formula_weight 197.84
_chemical_name_common 'claudetite I'
_space_group_crystal_system monoclinic
_space_group_IT_number 14
_space_group_name_Hall '-P 2yn'
_space_group_name_H-M_alt 'P 1 21/n 1'
_atom_sites_solution_primary direct
_audit_creation_date 2020-05-20
_audit_creation_method
;
Olex2 1.3
(compiled 2020.02.04 svn.rd84adfe8 for OlexSys, GUI svn.r6032)
;
_audit_update_record
;
2020-09-11 deposited with the CCDC.	2020-11-03 downloaded from the CCDC.
;
_cell_angle_alpha 90
_cell_angle_beta 94.687(3)
_cell_angle_gamma 90
_cell_formula_units_Z 4
_cell_length_a 5.26373(14)
_cell_length_b 12.7447(3)
_cell_length_c 4.47691(11)
_cell_measurement_reflns_used 6413
_cell_measurement_temperature 35(1)
_cell_measurement_theta_max 31.1680
_cell_measurement_theta_min 1.8400
_cell_volume 299.328(13)
_computing_cell_refinement 'CrysAlisPro 1.171.40.79a (Rigaku OD, 2020)'
_computing_data_collection 'CrysAlisPro 1.171.40.79a (Rigaku OD, 2020)'
_computing_data_reduction 'CrysAlisPro 1.171.40.79a (Rigaku OD, 2020)'
_computing_molecular_graphics 'Olex2 1.3 (Dolomanov et al., 2009)'
_computing_publication_material 'Olex2 1.3 (Dolomanov et al., 2009)'
_computing_structure_refinement 'SHELXL 2018/3 (Sheldrick, 2015)'
_computing_structure_solution 'SHELXS  (Sheldrick, 2008)'
_diffrn_ambient_temperature 35(1)
_diffrn_detector 'CCD plate'
_diffrn_measured_fraction_theta_full 0.825
_diffrn_measured_fraction_theta_max 0.882
_diffrn_measurement_details
;
List of Runs (angles in degrees, time in seconds):

  # Type    Start    End  Width  t~exp~   \w     \q     \k     \f   Frames
#--------------------------------------------------------------------------
  1  \f    -25.74 334.26   0.50    0.30 154.30  25.00  73.80    --   720
  2  \f    -25.74 154.26   0.50    0.30 114.30  25.00  73.80    --   360
;
_diffrn_measurement_device 'abstract diffractometer'
_diffrn_measurement_device_type 'esperanto-CrysAlisPro-abstract goniometer imported esperanto images'
_diffrn_measurement_method '\f scans'
_diffrn_orient_matrix_type 'CrysAlisPro convention (1999,Acta A55,543-557)'
_diffrn_orient_matrix_UB_11 -0.0431872129
_diffrn_orient_matrix_UB_12 -0.0166621635
_diffrn_orient_matrix_UB_13 0.0566526051
_diffrn_orient_matrix_UB_21 0.0296615122
_diffrn_orient_matrix_UB_22 -0.0277251146
_diffrn_orient_matrix_UB_23 -0.0298632465
_diffrn_orient_matrix_UB_31 0.0588658555
_diffrn_orient_matrix_UB_32 0.0017244601
_diffrn_orient_matrix_UB_33 0.0670359258
_diffrn_radiation_monochromator synchrotron
_diffrn_radiation_probe x-ray
_diffrn_radiation_type synchrotron
_diffrn_radiation_wavelength 0.41328
_diffrn_reflns_av_R_equivalents 0.0424
_diffrn_reflns_av_unetI/netI 0.0282
_diffrn_reflns_Laue_measured_fraction_full 0.825
_diffrn_reflns_Laue_measured_fraction_max 0.882
_diffrn_reflns_limit_h_max 7
_diffrn_reflns_limit_h_min -7
_diffrn_reflns_limit_k_max 18
_diffrn_reflns_limit_k_min -18
_diffrn_reflns_limit_l_max 6
_diffrn_reflns_limit_l_min -5
_diffrn_reflns_number 3930
_diffrn_reflns_point_group_measured_fraction_full 0.825
_diffrn_reflns_point_group_measured_fraction_max 0.882
_diffrn_reflns_theta_full 14.357
_diffrn_reflns_theta_max 17.489
_diffrn_reflns_theta_min 1.858
_diffrn_source synchrotron
_exptl_absorpt_coefficient_mu 22.100
_exptl_absorpt_correction_T_max 1.00000
_exptl_absorpt_correction_T_min 0.33982
_exptl_absorpt_correction_type multi-scan
_exptl_absorpt_process_details
;
CrysAlisPro 1.171.40.79a (Rigaku Oxford Diffraction, 2020)
Empirical absorption correction using spherical harmonics,
 implemented in SCALE3 ABSPACK scaling algorithm.
;
_exptl_crystal_colour colourless
_exptl_crystal_colour_primary colourless
_exptl_crystal_density_diffrn 4.390
_exptl_crystal_description plate
_exptl_crystal_F_000 360
_exptl_crystal_size_max 0.04
_exptl_crystal_size_mid 0.02
_exptl_crystal_size_min 0.002
_refine_diff_density_max 1.642
_refine_diff_density_min -1.947
_refine_diff_density_rms 0.309
_refine_ls_extinction_method none
_refine_ls_goodness_of_fit_ref 1.072
_refine_ls_hydrogen_treatment undef
_refine_ls_matrix_type full
_refine_ls_number_parameters 46
_refine_ls_number_reflns 863
_refine_ls_number_restraints 18
_refine_ls_restrained_S_all 1.139
_refine_ls_R_factor_all 0.0364
_refine_ls_R_factor_gt 0.0343
_refine_ls_shift/su_max 0.000
_refine_ls_shift/su_mean 0.000
_refine_ls_structure_factor_coef Fsqd
_refine_ls_weighting_details 'w=1/[\s^2^(Fo^2^)+(0.0709P)^2^+0.2933P] where P=(Fo^2^+2Fc^2^)/3'
_refine_ls_weighting_scheme calc
_refine_ls_wR_factor_gt 0.0928
_refine_ls_wR_factor_ref 0.0948
_reflns_Friedel_coverage 0.000
_reflns_number_gt 802
_reflns_number_total 863
_reflns_threshold_expression 'I > 2\s(I)'
_cod_data_source_file d0ce01401j2.cif
_cod_data_source_block clau1_1_35
_cod_depositor_comments 'Adding full bibliography for 7241824--7241862.cif.'
_cod_database_code 7241854
_shelx_shelxl_version_number 2018/3
_chemical_oxdiff_formula 'As2 O3'
_shelx_space_group_comment
;
The symmetry employed for this shelxl refinement is uniquely defined
by the following loop, which should always be used as a source of
symmetry information in preference to the above space-group names.
They are only intended as comments.
;
_shelx_estimated_absorpt_t_max 0.957
_shelx_estimated_absorpt_t_min 0.472
_reflns_odcompleteness_completeness 81.46
_reflns_odcompleteness_iscentric 1
_reflns_odcompleteness_theta 31.23
_olex2_refinement_description
;
1. Uiso/Uaniso restraints and constraints
Uanis(O3) \\sim Ueq, Uanis(O2) \\sim Ueq: with sigma of 0.0005 and sigma for
terminal atoms of 0.001
Uanis(As2) \\sim Ueq: with sigma of 0.0002 and sigma for terminal atoms of
0.0004
;
_olex2_submission_special_instructions 'No special instructions were received'
_oxdiff_exptl_absorpt_empirical_details
;
Empirical correction (ABSPACK) includes:
- Absorption correction using spherical harmonics
- Frame scaling
;
_oxdiff_exptl_absorpt_empirical_full_max 1.817
_oxdiff_exptl_absorpt_empirical_full_min 0.450

loop_
_space_group_symop_operation_xyz
'x, y, z'
'-x+1/2, y+1/2, -z+1/2'
'-x, -y, -z'
'x-1/2, -y-1/2, z-1/2'

loop_
_atom_site_label
_atom_site_type_symbol
_atom_site_fract_x
_atom_site_fract_y
_atom_site_fract_z
_atom_site_U_iso_or_equiv
_atom_site_adp_type
_atom_site_occupancy
_atom_site_site_symmetry_order
_atom_site_calc_flag
_atom_site_refinement_flags_posn
_atom_site_refinement_flags_adp
_atom_site_refinement_flags_occupancy
_atom_site_disorder_assembly
_atom_site_disorder_group
As1 As 0.25899(5) 0.10014(2) 0.04256(7) 0.00299(16) Uani 1 1 d . . . . .
As2 As 0.35506(5) 0.35099(2) 0.00339(7) 0.00269(16) Uani 1 1 d . U . . .
O1 O 0.4331(4) 0.21731(17) 0.0718(5) 0.0062(4) Uani 1 1 d . . . . .
O2 O 0.6574(5) 0.39916(16) 0.1564(6) 0.0045(4) Uani 1 1 d . U . . .
O3 O -0.0473(4) 0.14093(17) 0.1352(6) 0.0056(4) Uani 1 1 d . U . . .

loop_
_atom_site_aniso_label
_atom_site_aniso_U_11
_atom_site_aniso_U_22
_atom_site_aniso_U_33
_atom_site_aniso_U_23
_atom_site_aniso_U_13
_atom_site_aniso_U_12
As1 0.0030(2) 0.0045(2) 0.0016(2) -0.00017(8) 0.00080(13) 0.00034(8)
As2 0.0026(2) 0.0041(2) 0.0015(2) 0.00013(8) 0.00130(12) 0.00009(8)
O1 0.0055(8) 0.0058(9) 0.0073(9) 0.0012(8) 0.0009(7) -0.0010(8)
O2 0.0042(6) 0.0054(6) 0.0039(6) 0.0002(4) 0.0003(4) -0.0007(4)
O3 0.0051(6) 0.0068(6) 0.0050(6) -0.0002(4) 0.0014(4) 0.0003(4)

loop_
_atom_type_symbol
_atom_type_description
_atom_type_scat_dispersion_real
_atom_type_scat_dispersion_imag
_atom_type_scat_source
O O 0.0017 0.0018 'International Tables Vol C Tables 4.2.6.8 and 6.1.1.4'
As As 0.2879 0.7731 'International Tables Vol C Tables 4.2.6.8 and 6.1.1.4'

loop_
_geom_angle_atom_site_label_1
_geom_angle_atom_site_label_2
_geom_angle_atom_site_label_3
_geom_angle
_geom_angle_site_symmetry_1
_geom_angle_site_symmetry_3
_geom_angle_publ_flag
O1 As1 O2 100.58(10) . 4_565 ?
O1 As1 O3 102.27(10) . . ?
O2 As1 O3 91.09(11) 4_565 . ?
O1 As2 O2 94.44(10) . . ?
O3 As2 O1 97.82(10) 4_665 . ?
O3 As2 O2 91.13(11) 4_665 . ?
As1 O1 As2 133.94(13) . . ?
As1 O2 As2 124.39(13) 4_666 . ?
As2 O3 As1 124.98(14) 4_566 . ?

loop_
_geom_bond_atom_site_label_1
_geom_bond_atom_site_label_2
_geom_bond_distance
_geom_bond_site_symmetry_2
_geom_bond_publ_flag
As1 O1 1.751(2) . ?
As1 O2 1.767(3) 4_565 ?
As1 O3 1.775(2) . ?
As2 O1 1.773(2) . ?
As2 O2 1.789(2) . ?
As2 O3 1.769(2) 4_665 ?

loop_
_geom_torsion_atom_site_label_1
_geom_torsion_atom_site_label_2
_geom_torsion_atom_site_label_3
_geom_torsion_atom_site_label_4
_geom_torsion
_geom_torsion_site_symmetry_1
_geom_torsion_site_symmetry_2
_geom_torsion_site_symmetry_3
_geom_torsion_site_symmetry_4
_geom_torsion_publ_flag
O1 As1 O3 As2 -86.34(16) . . . 4_566 ?
O1 As2 O2 As1 -71.93(15) . . . 4_666 ?
O2 As1 O1 As2 60.50(19) 4_565 . . . ?
O2 As1 O3 As2 172.59(15) 4_565 . . 4_566 ?
O2 As2 O1 As1 172.17(18) . . . . ?
O3 As1 O1 As2 -33.0(2) . . . . ?
O3 As2 O1 As1 -96.07(18) 4_665 . . . ?
O3 As2 O2 As1 -169.87(14) 4_665 . . 4_666 ?
